data_7117976
loop_
_publ_author_name
'Zi-Yi Du'
'Yu-Zhi Sun'
'Shao-Li Chen'
'Bo Huang'
'Yu-Jun Su'
'Ting-Ting Xu'
'Wei-Xiong Zhang'
'Xiao-Ming Chen'

_publ_section_title
;
 Insight into the molecular dynamics of guest cations confined in
 deformable azido coordination frameworks
;
_journal_name_full Chem.Commun.
_journal_page_first 15641
_journal_paper_doi 10.1039/C5cc06863K
_journal_volume 51
_journal_year 2015
_chemical_formula_sum 'C3 H10 Cd N10'
_chemical_formula_weight 298.61
_chemical_name_systematic
; 
 ? 
;
_space_group_IT_number 15
_symmetry_cell_setting monoclinic
_symmetry_space_group_name_Hall '-C 2yc'
_symmetry_space_group_name_H-M 'C 1 2/c 1'
_atom_sites_solution_hydrogens geom
_atom_sites_solution_primary direct
_atom_sites_solution_secondary difmap
_audit_creation_method SHELXL-97
_audit_update_record
;
2015-03-19 deposited with the CCDC.
2015-09-01 downloaded from the CCDC.
;
_cell_angle_alpha 90.00
_cell_angle_beta 105.504(3)
_cell_angle_gamma 90.00
_cell_formula_units_Z 4
_cell_length_a 8.6276(7)
_cell_length_b 9.4066(10)
_cell_length_c 13.0569(12)
_cell_measurement_temperature 348(2)
_cell_volume 1021.09(17)
_computing_cell_refinement 'Bruker FRAMBO'
_computing_data_collection 'Bruker FRAMBO'
_computing_data_reduction 'Bruker SAINT'
_computing_molecular_graphics 'Bruker SHELXTL'
_computing_publication_material 'Bruker SHELXTL'
_computing_structure_refinement 'SHELXL-97 (Sheldrick, 1997)'
_computing_structure_solution 'SHELXS-97 (Sheldrick, 1990)'
_diffrn_ambient_temperature 348(2)
_diffrn_measured_fraction_theta_full 0.987
_diffrn_measured_fraction_theta_max 0.987
_diffrn_measurement_device_type 'multiwire proportional'
_diffrn_measurement_method 'phi and omega scans'
_diffrn_radiation_monochromator graphite
_diffrn_radiation_source 'fine-focus sealed tube'
_diffrn_radiation_type MoK\a
_diffrn_radiation_wavelength 0.71073
_diffrn_reflns_av_R_equivalents 0.0359
_diffrn_reflns_av_sigmaI/netI 0.0371
_diffrn_reflns_limit_h_max 9
_diffrn_reflns_limit_h_min -11
_diffrn_reflns_limit_k_max 12
_diffrn_reflns_limit_k_min -12
_diffrn_reflns_limit_l_max 16
_diffrn_reflns_limit_l_min -16
_diffrn_reflns_number 3590
_diffrn_reflns_theta_full 27.42
_diffrn_reflns_theta_max 27.42
_diffrn_reflns_theta_min 3.24
_exptl_absorpt_coefficient_mu 2.122
_exptl_absorpt_correction_T_max 0.8158
_exptl_absorpt_correction_T_min 0.6763
_exptl_absorpt_correction_type multi-scan
_exptl_absorpt_process_details '(ABSCOR; Higashi, 1995)'
_exptl_crystal_colour colorless
_exptl_crystal_density_diffrn 1.942
_exptl_crystal_density_method 'not measured'
_exptl_crystal_description block
_exptl_crystal_F_000 584
_exptl_crystal_size_max 0.20
_exptl_crystal_size_mid 0.15
_exptl_crystal_size_min 0.10
_refine_diff_density_max 1.270
_refine_diff_density_min -0.526
_refine_diff_density_rms 0.145
_refine_ls_extinction_method none
_refine_ls_goodness_of_fit_ref 1.030
_refine_ls_hydrogen_treatment mixed
_refine_ls_matrix_type full
_refine_ls_number_parameters 74
_refine_ls_number_reflns 1152
_refine_ls_number_restraints 0
_refine_ls_restrained_S_all 1.030
_refine_ls_R_factor_all 0.0396
_refine_ls_R_factor_gt 0.0312
_refine_ls_shift/su_max 0.000
_refine_ls_shift/su_mean 0.000
_refine_ls_structure_factor_coef Fsqd
_refine_ls_weighting_details 'calc w=1/[\s^2^(Fo^2^)+(0.0796P)^2^+0.0138P] where P=(Fo^2^+2Fc^2^)/3'
_refine_ls_weighting_scheme calc
_refine_ls_wR_factor_gt 0.0898
_refine_ls_wR_factor_ref 0.1150
_reflns_number_gt 853
_reflns_number_total 1152
_reflns_threshold_expression >2sigma(I)
_cod_data_source_file c5cc06863k2.cif.txt
_cod_data_source_block 1-348K
_cod_original_sg_symbol_H-M C2/c
_cod_database_code 7117976

loop_
_symmetry_equiv_pos_as_xyz
'x, y, z'
'-x, y, -z+1/2'
'x+1/2, y+1/2, z'
'-x+1/2, y+1/2, -z+1/2'
'-x, -y, -z'
'x, -y, z-1/2'
'-x+1/2, -y+1/2, -z'
'x+1/2, -y+1/2, z-1/2'

loop_
_atom_site_label
_atom_site_type_symbol
_atom_site_fract_x
_atom_site_fract_y
_atom_site_fract_z
_atom_site_U_iso_or_equiv
_atom_site_adp_type
_atom_site_occupancy
_atom_site_symmetry_multiplicity
_atom_site_calc_flag
_atom_site_refinement_flags
_atom_site_disorder_assembly
_atom_site_disorder_group
Cd1 Cd 1.0000 1.0000 0.0000 0.0360(2) Uani 1 2 d S . .
N1 N 1.0626(6) 0.9445(6) 0.1817(3) 0.0830(12) Uani 1 1 d . . .
N2 N 1.0000 0.9472(6) 0.2500 0.0523(10) Uani 1 2 d S . .
N3 N 1.2276(4) 0.8717(4) -0.0069(3) 0.0674(10) Uani 1 1 d . . .
N4 N 1.2500 0.7500 0.0000 0.0473(12) Uani 1 2 d S . .
N5 N 0.8388(4) 0.7985(4) -0.0427(3) 0.0725(10) Uani 1 1 d . . .
N6 N 0.7500 0.7500 0.0000 0.0471(12) Uani 1 2 d S . .
N7 N 0.4489(13) 0.9759(7) 0.2244(7) 0.0506(19) Uani 0.50 1 d P . .
H7A H 0.3497 0.9757 0.1793 0.061 Uiso 0.50 1 d PR . .
C1 C 0.5000 0.8247(7) 0.2500 0.0769(17) Uani 1 2 d S . .
C2 C 0.5583(8) 1.0542(7) 0.1742(5) 0.0942(16) Uani 1 1 d . . .

loop_
_atom_site_aniso_label
_atom_site_aniso_U_11
_atom_site_aniso_U_22
_atom_site_aniso_U_33
_atom_site_aniso_U_23
_atom_site_aniso_U_13
_atom_site_aniso_U_12
Cd1 0.0347(3) 0.0347(3) 0.0402(3) 0.00174(10) 0.0131(2) -0.00035(10)
N1 0.093(3) 0.109(3) 0.053(2) 0.021(3) 0.032(2) 0.017(3)
N2 0.064(3) 0.046(3) 0.045(3) 0.000 0.012(2) 0.000
N3 0.0531(18) 0.056(2) 0.102(3) -0.0012(19) 0.0347(19) 0.0058(16)
N4 0.035(2) 0.049(3) 0.061(3) -0.009(3) 0.017(2) 0.003(2)
N5 0.083(2) 0.059(2) 0.087(2) -0.0192(19) 0.044(2) -0.0268(19)
N6 0.047(3) 0.037(3) 0.060(3) -0.008(2) 0.019(3) -0.011(2)
N7 0.046(4) 0.067(4) 0.037(4) -0.005(3) 0.007(3) -0.002(3)
C1 0.110(5) 0.050(3) 0.071(4) 0.000 0.025(4) 0.000
C2 0.101(4) 0.085(4) 0.104(4) 0.036(4) 0.039(4) -0.008(4)

loop_
_atom_type_symbol
_atom_type_description
_atom_type_scat_dispersion_real
_atom_type_scat_dispersion_imag
_atom_type_scat_source
C C 0.0033 0.0016 'International Tables Vol C Tables 4.2.6.8 and 6.1.1.4'
H H 0.0000 0.0000 'International Tables Vol C Tables 4.2.6.8 and 6.1.1.4'
N N 0.0061 0.0033 'International Tables Vol C Tables 4.2.6.8 and 6.1.1.4'
Cd Cd -0.8075 1.2024 'International Tables Vol C Tables 4.2.6.8 and 6.1.1.4'

loop_
_geom_angle_atom_site_label_1
_geom_angle_atom_site_label_2
_geom_angle_atom_site_label_3
_geom_angle
_geom_angle_site_symmetry_1
_geom_angle_site_symmetry_3
N3 Cd1 N3 180.00(19) 5_775 .
N3 Cd1 N5 88.58(11) 5_775 .
N3 Cd1 N5 91.42(11) . .
N3 Cd1 N5 91.42(11) 5_775 5_775
N3 Cd1 N5 88.58(11) . 5_775
N5 Cd1 N5 180.0 . 5_775
N3 Cd1 N1 87.44(15) 5_775 5_775
N3 Cd1 N1 92.56(15) . 5_775
N5 Cd1 N1 88.73(17) . 5_775
N5 Cd1 N1 91.27(17) 5_775 5_775
N3 Cd1 N1 92.56(15) 5_775 .
N3 Cd1 N1 87.44(15) . .
N5 Cd1 N1 91.27(17) . .
N5 Cd1 N1 88.73(17) 5_775 .
N1 Cd1 N1 180.0(3) 5_775 .
N2 N1 Cd1 138.1(3) . .
N1 N2 N1 177.5(9) 2_755 .
N4 N3 Cd1 129.3(2) . .
N3 N4 N3 180.000(1) . 7_765
N6 N5 Cd1 129.6(2) . .
N5 N6 N5 180.0(4) 7_665 .
N7 N7 C2 74.3(10) 2_655 .
N7 N7 C1 71.5(4) 2_655 .
C2 N7 C1 112.7(7) . .
N7 N7 C2 68.8(9) 2_655 2_655
C2 N7 C2 108.7(8) . 2_655
C1 N7 C2 110.0(6) . 2_655
N7 C1 N7 37.1(8) 2_655 .
N7 C2 N7 36.9(8) . 2_655

loop_
_geom_bond_atom_site_label_1
_geom_bond_atom_site_label_2
_geom_bond_distance
_geom_bond_site_symmetry_2
Cd1 N3 2.327(3) 5_775
Cd1 N3 2.327(3) .
Cd1 N5 2.328(3) .
Cd1 N5 2.328(3) 5_775
Cd1 N1 2.347(4) 5_775
Cd1 N1 2.347(4) .
N1 N2 1.160(4) .
N2 N1 1.160(4) 2_755
N3 N4 1.160(3) .
N4 N3 1.160(3) 7_765
N5 N6 1.155(3) .
N6 N5 1.155(3) 7_665
N7 N7 0.95(2) 2_655
N7 C2 1.482(10) .
N7 C1 1.500(9) .
N7 C2 1.530(9) 2_655
C1 N7 1.500(9) 2_655
C2 N7 1.530(9) 2_655
